data_4305370
loop_
_publ_author_name
'Marius Kirchmann'
'Klaus Eichele'
'Lars Wesemann'

_publ_contact_author 'Lars Wesemann'
_publ_contact_author_address
;
Institut f\"ur Anorganische Chemie
Universit\"at T\"ubingen
Auf der Morgenstelle 18
72076 T\"ubingen
Germany
;
_publ_contact_author_fax 0497071292436
_publ_contact_author_phone 04970712976227
_publ_section_title
;
Homoleptic Cadmium and Mercury Compounds of Stanna-closo-dodecaborate
;
_journal_name_full 'Inorganic Chemistry'
_journal_page_first 5988
_journal_page_last 5991
_journal_paper_doi 10.1021/ic800357z
_journal_volume 47
_journal_year 2008
_chemical_formula_moiety 'B44 Cd H44 Sn4, 6(C6 H16 N)'
_chemical_formula_sum 'C36 H140 B44 Cd N6 Sn4'
_chemical_formula_weight 1720.34
_chemical_name_systematic
;
 ?
;
_space_group_IT_number 15
_symmetry_cell_setting monoclinic
_symmetry_space_group_name_Hall '-C 2yc'
_symmetry_space_group_name_H-M 'C 1 2/c 1'
_atom_sites_solution_hydrogens geom
_atom_sites_solution_primary direct
_atom_sites_solution_secondary difmap
_audit_creation_method SHELXL-97
_cell_angle_alpha 90.00
_cell_angle_beta 108.500(4)
_cell_angle_gamma 90.00
_cell_formula_units_Z 4
_cell_length_a 29.2531(16)
_cell_length_b 14.6392(5)
_cell_length_c 20.5977(12)
_cell_measurement_temperature 173(2)
_cell_volume 8365.0(8)
_computing_cell_refinement 'Stoe X-Area 1.26'
_computing_data_collection 'Stoe X-Area 1.26'
_computing_data_reduction 'SToe X-Area 1.26'
_computing_molecular_graphics 'ORTEP 3'
_computing_publication_material 'SHELXL-97 (Sheldrick, 1997)'
_computing_structure_refinement 'SHELXL-97 (Sheldrick, 1997)'
_computing_structure_solution 'SHELXS-97 (Sheldrick, 1990)'
_diffrn_ambient_temperature 173(2)
_diffrn_measured_fraction_theta_full 0.988
_diffrn_measured_fraction_theta_max 0.988
_diffrn_measurement_device_type 'Stoe IPDS 2T'
_diffrn_measurement_method \w-scans
_diffrn_radiation_monochromator graphite
_diffrn_radiation_source 'fine-focus sealed tube'
_diffrn_radiation_type MoK\a
_diffrn_radiation_wavelength 0.71073
_diffrn_reflns_av_R_equivalents 0.0393
_diffrn_reflns_av_sigmaI/netI 0.0171
_diffrn_reflns_limit_h_max 35
_diffrn_reflns_limit_h_min -35
_diffrn_reflns_limit_k_max 17
_diffrn_reflns_limit_k_min -17
_diffrn_reflns_limit_l_max 24
_diffrn_reflns_limit_l_min -24
_diffrn_reflns_number 51225
_diffrn_reflns_theta_full 25.35
_diffrn_reflns_theta_max 25.35
_diffrn_reflns_theta_min 5.67
_exptl_absorpt_coefficient_mu 1.460
_exptl_absorpt_correction_type none
_exptl_crystal_colour colorless
_exptl_crystal_density_diffrn 1.366
_exptl_crystal_density_method 'not measured'
_exptl_crystal_description bloc
_exptl_crystal_F_000 3464
_exptl_crystal_size_max 0.2
_exptl_crystal_size_mid 0.14
_exptl_crystal_size_min 0.1
_refine_diff_density_max 0.696
_refine_diff_density_min -0.746
_refine_diff_density_rms 0.067
_refine_ls_extinction_method none
_refine_ls_goodness_of_fit_ref 1.129
_refine_ls_hydrogen_treatment constr
_refine_ls_matrix_type full
_refine_ls_number_parameters 430
_refine_ls_number_reflns 7577
_refine_ls_number_restraints 6
_refine_ls_restrained_S_all 1.220
_refine_ls_R_factor_all 0.0270
_refine_ls_R_factor_gt 0.0244
_refine_ls_shift/su_max 0.004
_refine_ls_shift/su_mean 0.000
_refine_ls_structure_factor_coef Fsqd
_refine_ls_weighting_details 'calc w=1/[\s^2^(Fo^2^)+(0.0244P)^2^+17.7171P] where P=(Fo^2^+2Fc^2^)/3'
_refine_ls_weighting_scheme calc
_refine_ls_wR_factor_gt 0.0559
_refine_ls_wR_factor_ref 0.0569
_reflns_number_gt 7146
_reflns_number_total 7577
_reflns_threshold_expression >2sigma(I)
_cod_data_source_file ic800357z-file001_2.cif
_cod_data_source_block compound2
_cod_original_cell_volume 8365.0(7)
_cod_original_sg_symbol_H-M 'C 2/c'
_cod_database_code 4305370

loop_
_symmetry_equiv_pos_as_xyz
'x, y, z'
'-x, y, -z+1/2'
'x+1/2, y+1/2, z'
'-x+1/2, y+1/2, -z+1/2'
'-x, -y, -z'
'x, -y, z-1/2'
'-x+1/2, -y+1/2, -z'
'x+1/2, -y+1/2, z-1/2'

loop_
_atom_site_label
_atom_site_type_symbol
_atom_site_fract_x
_atom_site_fract_y
_atom_site_fract_z
_atom_site_U_iso_or_equiv
_atom_site_adp_type
_atom_site_occupancy
_atom_site_symmetry_multiplicity
_atom_site_calc_flag
_atom_site_refinement_flags
_atom_site_disorder_assembly
_atom_site_disorder_group
C13A C 0.4915(2) 0.2522(4) 0.3391(3) 0.0420(18) Uani 0.538(7) 1 d PD A 1
H13A H 0.4840 0.2175 0.2969 0.050 Uiso 0.538(7) 1 calc PR A 1
H13B H 0.4651 0.2943 0.3348 0.050 Uiso 0.538(7) 1 calc PR A 1
C15A C 0.5025(3) 0.2330(4) 0.4633(3) 0.0450(19) Uani 0.538(7) 1 d PD A 1
H15A H 0.4728 0.2631 0.4622 0.054 Uiso 0.538(7) 1 calc PR A 1
H15B H 0.5268 0.2795 0.4666 0.054 Uiso 0.538(7) 1 calc PR A 1
C15B C 0.4824(3) 0.1537(6) 0.4727(4) 0.046(2) Uani 0.462(7) 1 d PD A 2
H15C H 0.4558 0.1913 0.4757 0.056 Uiso 0.462(7) 1 calc PR A 2
H15D H 0.4721 0.0905 0.4695 0.056 Uiso 0.462(7) 1 calc PR A 2
C13B C 0.5054(3) 0.2740(5) 0.4033(4) 0.042(2) Uani 0.462(7) 1 d PD A 2
H13C H 0.5260 0.2913 0.4486 0.050 Uiso 0.462(7) 1 calc PR A 2
H13D H 0.4756 0.3083 0.3934 0.050 Uiso 0.462(7) 1 calc PR A 2
C101 C 0.45477(14) 0.1253(3) 0.3638(3) 0.0629(12) Uani 1 1 d . A .
H10A H 0.4568 0.0669 0.3868 0.075 Uiso 1 1 calc R . .
H10B H 0.4583 0.1135 0.3192 0.075 Uiso 1 1 calc R . .
C102 C 0.40554(14) 0.1640(3) 0.3530(3) 0.0622(11) Uani 1 1 d . . .
H10C H 0.3817 0.1220 0.3266 0.093 Uiso 1 1 calc R . .
H10D H 0.4025 0.2210 0.3289 0.093 Uiso 1 1 calc R . .
H10E H 0.4009 0.1740 0.3965 0.093 Uiso 1 1 calc R . .
C104 C 0.5322(2) 0.3007(3) 0.3470(2) 0.0846(19) Uani 1 1 d D . .
H14A H 0.5275 0.3411 0.3087 0.127 Uiso 0.538(7) 1 calc PR A 1
H14B H 0.5583 0.2597 0.3495 0.127 Uiso 0.538(7) 1 calc PR A 1
H14C H 0.5398 0.3359 0.3884 0.127 Uiso 0.538(7) 1 calc PR A 1
H14D H 0.5401 0.3645 0.3482 0.127 Uiso 0.462(7) 1 d PR A 2
H14E H 0.5106 0.2854 0.3025 0.127 Uiso 0.462(7) 1 d PR A 2
H14F H 0.5611 0.2650 0.3562 0.127 Uiso 0.462(7) 1 d PR A 2
C106 C 0.5202(2) 0.1650(3) 0.5297(3) 0.094(2) Uani 1 1 d D . .
H16A H 0.5253 0.1999 0.5709 0.141 Uiso 0.538(7) 1 calc PR A 1
H16B H 0.5497 0.1355 0.5307 0.141 Uiso 0.538(7) 1 calc PR A 1
H16C H 0.4959 0.1196 0.5266 0.141 Uiso 0.538(7) 1 calc PR A 1
H16D H 0.5103 0.1485 0.5684 0.141 Uiso 0.462(7) 1 d PR A 2
H16E H 0.5305 0.2276 0.5339 0.141 Uiso 0.462(7) 1 d PR A 2
H16F H 0.5464 0.1264 0.5282 0.141 Uiso 0.462(7) 1 d PR A 2
C201 C 0.60915(10) 0.5538(2) 0.44810(14) 0.0256(6) Uani 1 1 d . . .
H20A H 0.5908 0.4991 0.4300 0.031 Uiso 1 1 calc R . .
H20B H 0.6192 0.5503 0.4977 0.031 Uiso 1 1 calc R . .
C202 C 0.57725(10) 0.6357(2) 0.42510(15) 0.0299(6) Uani 1 1 d . . .
H20C H 0.5498 0.6306 0.4410 0.045 Uiso 1 1 calc R . .
H20D H 0.5665 0.6388 0.3760 0.045 Uiso 1 1 calc R . .
H20E H 0.5950 0.6901 0.4436 0.045 Uiso 1 1 calc R . .
C203 C 0.68525(11) 0.4740(2) 0.45008(15) 0.0338(7) Uani 1 1 d . . .
H20F H 0.7138 0.4805 0.4362 0.041 Uiso 1 1 calc R . .
H20G H 0.6955 0.4724 0.4997 0.041 Uiso 1 1 calc R . .
C204 C 0.66088(14) 0.3851(2) 0.42277(17) 0.0405(8) Uani 1 1 d . . .
H20H H 0.6829 0.3355 0.4398 0.061 Uiso 1 1 calc R . .
H20I H 0.6511 0.3857 0.3737 0.061 Uiso 1 1 calc R . .
H20J H 0.6331 0.3773 0.4374 0.061 Uiso 1 1 calc R . .
C205 C 0.68126(10) 0.6441(2) 0.44333(14) 0.0292(6) Uani 1 1 d . . .
H20K H 0.6611 0.6939 0.4192 0.035 Uiso 1 1 calc R . .
H20L H 0.7090 0.6407 0.4273 0.035 Uiso 1 1 calc R . .
C206 C 0.69848(12) 0.6657(3) 0.51920(16) 0.0393(8) Uani 1 1 d . . .
H20M H 0.7159 0.7224 0.5268 0.059 Uiso 1 1 calc R . .
H20N H 0.7193 0.6177 0.5435 0.059 Uiso 1 1 calc R . .
H20O H 0.6712 0.6707 0.5354 0.059 Uiso 1 1 calc R . .
C301 C 0.76673(10) 0.7780(2) 0.24250(15) 0.0307(6) Uani 1 1 d . . .
H30A H 0.7871 0.8314 0.2468 0.037 Uiso 1 1 calc R . .
H30B H 0.7809 0.7287 0.2239 0.037 Uiso 1 1 calc R . .
C302 C 0.76532(13) 0.7509(3) 0.31267(17) 0.0479(9) Uani 1 1 d . . .
H30C H 0.7974 0.7383 0.3420 0.072 Uiso 1 1 calc R . .
H30D H 0.7458 0.6973 0.3089 0.072 Uiso 1 1 calc R . .
H30E H 0.7519 0.7999 0.3317 0.072 Uiso 1 1 calc R . .
C303 C 0.69195(10) 0.8768(2) 0.21600(16) 0.0292(6) Uani 1 1 d . . .
H30F H 0.6592 0.8802 0.1850 0.035 Uiso 1 1 calc R . .
H30G H 0.6903 0.8637 0.2613 0.035 Uiso 1 1 calc R . .
C304 C 0.71582(12) 0.9684(2) 0.21745(19) 0.0380(7) Uani 1 1 d . . .
H30H H 0.6978 1.0144 0.2320 0.057 Uiso 1 1 calc R . .
H30I H 0.7168 0.9830 0.1725 0.057 Uiso 1 1 calc R . .
H30J H 0.7481 0.9662 0.2488 0.057 Uiso 1 1 calc R . .
C305 C 0.71896(11) 0.8133(2) 0.12204(14) 0.0285(6) Uani 1 1 d . . .
H30K H 0.7435 0.8583 0.1228 0.034 Uiso 1 1 calc R . .
H30L H 0.6881 0.8374 0.0940 0.034 Uiso 1 1 calc R . .
C306 C 0.72948(12) 0.7265(2) 0.08997(15) 0.0326(7) Uani 1 1 d . . .
H30M H 0.7298 0.7391 0.0444 0.049 Uiso 1 1 calc R . .
H30N H 0.7050 0.6821 0.0883 0.049 Uiso 1 1 calc R . .
H30O H 0.7603 0.7031 0.1169 0.049 Uiso 1 1 calc R . .
B101 B 0.62051(11) 0.9019(2) 0.45128(15) 0.0229(6) Uani 1 1 d . . .
H101 H 0.6155 0.8418 0.4803 0.027 Uiso 1 1 calc R . .
B102 B 0.65132(11) 0.8966(2) 0.38375(16) 0.0233(6) Uani 1 1 d . . .
H102 H 0.6658 0.8329 0.3698 0.028 Uiso 1 1 calc R . .
B103 B 0.62685(11) 0.9913(2) 0.32113(15) 0.0221(6) Uani 1 1 d . . .
H103 H 0.6256 0.9879 0.2672 0.026 Uiso 1 1 calc R . .
B104 B 0.58123(11) 1.0550(2) 0.34940(16) 0.0229(6) Uani 1 1 d . . .
H104 H 0.5509 1.0921 0.3136 0.028 Uiso 1 1 calc R . .
B105 B 0.57724(11) 1.0002(2) 0.42951(15) 0.0220(6) Uani 1 1 d . . .
H105 H 0.5443 1.0027 0.4445 0.026 Uiso 1 1 calc R . .
B106 B 0.63470(11) 1.0099(2) 0.49152(16) 0.0252(6) Uani 1 1 d . . .
H106 H 0.6377 1.0171 0.5459 0.030 Uiso 1 1 calc R . .
B107 B 0.67837(11) 0.9487(2) 0.46416(16) 0.0260(6) Uani 1 1 d . . .
H107 H 0.7098 0.9162 0.5012 0.031 Uiso 1 1 calc R . .
B108 B 0.68253(11) 1.0013(2) 0.38768(16) 0.0244(6) Uani 1 1 d . . .
H108 H 0.7164 1.0027 0.3753 0.029 Uiso 1 1 calc R . .
B109 B 0.64110(11) 1.0951(2) 0.36738(16) 0.0243(6) Uani 1 1 d . . .
H109 H 0.6481 1.1571 0.3418 0.029 Uiso 1 1 calc R . .
B110 B 0.61216(11) 1.0998(2) 0.43169(16) 0.0246(6) Uani 1 1 d . . .
H110 H 0.6007 1.1652 0.4478 0.029 Uiso 1 1 calc R . .
B111 B 0.67387(11) 1.0696(2) 0.45423(16) 0.0264(7) Uani 1 1 d . . .
H111 H 0.7025 1.1153 0.4849 0.032 Uiso 1 1 calc R . .
B201 B 0.56385(10) 0.5927(2) 0.10556(14) 0.0198(6) Uani 1 1 d . . .
H201 H 0.5373 0.6157 0.0575 0.024 Uiso 1 1 calc R . .
B202 B 0.61641(10) 0.66422(19) 0.15655(14) 0.0175(5) Uani 1 1 d . . .
H202 H 0.6233 0.7334 0.1409 0.021 Uiso 1 1 calc R . .
B203 B 0.63305(10) 0.6290(2) 0.24806(14) 0.0177(5) Uani 1 1 d . . .
H203 H 0.6504 0.6753 0.2908 0.021 Uiso 1 1 calc R . .
B204 B 0.59088(11) 0.5350(2) 0.25386(14) 0.0198(6) Uani 1 1 d . . .
H204 H 0.5814 0.5215 0.3005 0.024 Uiso 1 1 calc R . .
B205 B 0.54820(11) 0.5131(2) 0.16639(15) 0.0220(6) Uani 1 1 d . . .
H205 H 0.5116 0.4861 0.1572 0.026 Uiso 1 1 calc R . .
B206 B 0.58383(12) 0.4776(2) 0.11607(16) 0.0248(6) Uani 1 1 d . . .
H206 H 0.5689 0.4283 0.0744 0.030 Uiso 1 1 calc R . .
B207 B 0.62405(11) 0.5676(2) 0.11001(15) 0.0206(6) Uani 1 1 d . . .
H207 H 0.6352 0.5771 0.0642 0.025 Uiso 1 1 calc R . .
B208 B 0.66459(10) 0.5879(2) 0.19360(15) 0.0192(6) Uani 1 1 d . . .
H208 H 0.7020 0.6100 0.2021 0.023 Uiso 1 1 calc R . .
B209 B 0.64959(11) 0.5120(2) 0.25104(15) 0.0216(6) Uani 1 1 d . . .
H209 H 0.6772 0.4852 0.2967 0.026 Uiso 1 1 calc R . .
B210 B 0.59983(12) 0.4439(2) 0.20336(16) 0.0240(6) Uani 1 1 d . . .
H210 H 0.5954 0.3732 0.2183 0.029 Uiso 1 1 calc R . .
B211 B 0.64540(11) 0.4747(2) 0.16688(16) 0.0232(6) Uani 1 1 d . . .
H211 H 0.6703 0.4237 0.1577 0.028 Uiso 1 1 calc R . .
Cd Cd 0.5000 0.789390(17) 0.2500 0.01653(6) Uani 1 2 d S . .
N1 N 0.49522(10) 0.1812(2) 0.40288(17) 0.0503(8) Uani 1 1 d D . .
H1 H 0.5223 0.1472 0.4090 0.060 Uiso 1 1 calc R A 1
N2 N 0.65321(8) 0.55603(16) 0.42552(11) 0.0222(5) Uani 1 1 d . . .
H2 H 0.6425 0.5527 0.3790 0.027 Uiso 1 1 calc R . .
N3 N 0.71771(8) 0.79890(15) 0.19389(11) 0.0218(5) Uani 1 1 d . . .
H3 H 0.6995 0.7481 0.1926 0.026 Uiso 1 1 calc R . .
Sn1 Sn 0.567802(6) 0.897686(12) 0.339825(9) 0.02126(6) Uani 1 1 d . . .
Sn2 Sn 0.551917(6) 0.666499(12) 0.199170(9) 0.01971(6) Uani 1 1 d . . .

loop_
_atom_site_aniso_label
_atom_site_aniso_U_11
_atom_site_aniso_U_22
_atom_site_aniso_U_33
_atom_site_aniso_U_23
_atom_site_aniso_U_13
_atom_site_aniso_U_12
C13A 0.041(4) 0.033(3) 0.045(4) -0.005(3) 0.003(3) 0.014(3)
C15A 0.052(4) 0.037(4) 0.051(4) -0.017(3) 0.022(3) 0.000(3)
C15B 0.042(4) 0.053(5) 0.053(5) -0.005(4) 0.028(4) 0.003(4)
C13B 0.055(5) 0.025(4) 0.050(5) 0.002(3) 0.022(4) 0.017(3)
C101 0.039(2) 0.052(2) 0.091(3) -0.025(2) 0.012(2) 0.0014(18)
C102 0.037(2) 0.060(3) 0.084(3) -0.004(2) 0.012(2) -0.0018(18)
C104 0.153(6) 0.049(3) 0.051(3) 0.011(2) 0.030(3) 0.051(3)
C106 0.181(6) 0.053(3) 0.095(4) -0.034(3) 0.111(5) -0.046(3)
C201 0.0265(14) 0.0269(14) 0.0259(14) 0.0061(11) 0.0118(11) 0.0025(11)
C202 0.0250(14) 0.0336(16) 0.0289(15) 0.0007(12) 0.0053(12) 0.0066(12)
C203 0.0339(16) 0.0406(18) 0.0255(14) 0.0074(13) 0.0076(12) 0.0168(14)
C204 0.059(2) 0.0323(17) 0.0328(17) 0.0083(13) 0.0188(16) 0.0163(15)
C205 0.0274(14) 0.0356(16) 0.0239(14) -0.0005(12) 0.0069(11) -0.0062(12)
C206 0.0356(17) 0.050(2) 0.0266(16) -0.0081(14) 0.0013(13) -0.0005(15)
C301 0.0264(14) 0.0333(16) 0.0307(15) -0.0027(13) 0.0066(12) -0.0012(12)
C302 0.045(2) 0.063(2) 0.0285(16) -0.0014(16) 0.0011(14) -0.0132(17)
C303 0.0273(14) 0.0287(15) 0.0367(16) -0.0084(12) 0.0172(12) -0.0035(12)
C304 0.0359(17) 0.0287(16) 0.055(2) -0.0117(14) 0.0226(15) -0.0056(13)
C305 0.0376(16) 0.0267(15) 0.0247(14) 0.0020(11) 0.0148(12) -0.0007(12)
C306 0.0468(18) 0.0297(16) 0.0266(14) -0.0026(12) 0.0189(13) -0.0022(13)
B101 0.0238(15) 0.0210(15) 0.0215(15) -0.0016(11) 0.0038(12) -0.0004(12)
B102 0.0213(14) 0.0213(15) 0.0274(16) -0.0026(12) 0.0077(12) 0.0028(11)
B103 0.0231(14) 0.0215(15) 0.0231(14) -0.0017(12) 0.0095(12) -0.0011(12)
B104 0.0231(15) 0.0168(14) 0.0282(15) -0.0010(12) 0.0072(12) 0.0012(11)
B105 0.0221(14) 0.0203(15) 0.0251(15) -0.0058(12) 0.0098(12) -0.0020(11)
B106 0.0284(16) 0.0264(16) 0.0214(14) -0.0053(12) 0.0088(12) -0.0056(13)
B107 0.0194(14) 0.0310(17) 0.0248(15) -0.0012(13) 0.0029(12) -0.0006(12)
B108 0.0187(14) 0.0279(16) 0.0270(15) -0.0042(13) 0.0076(12) -0.0029(12)
B109 0.0263(16) 0.0219(15) 0.0271(16) -0.0031(12) 0.0117(13) -0.0047(12)
B110 0.0277(16) 0.0195(15) 0.0289(16) -0.0066(12) 0.0125(13) -0.0033(12)
B111 0.0270(16) 0.0261(16) 0.0251(15) -0.0078(13) 0.0069(13) -0.0089(13)
B201 0.0217(14) 0.0228(15) 0.0138(13) -0.0022(11) 0.0039(11) -0.0037(11)
B202 0.0197(14) 0.0152(13) 0.0178(13) -0.0001(11) 0.0061(11) -0.0015(11)
B203 0.0197(14) 0.0175(14) 0.0150(13) -0.0023(11) 0.0040(11) 0.0004(11)
B204 0.0255(15) 0.0201(14) 0.0157(13) 0.0017(11) 0.0094(11) 0.0025(11)
B205 0.0251(15) 0.0205(15) 0.0215(14) -0.0031(12) 0.0090(12) -0.0067(12)
B206 0.0330(17) 0.0201(15) 0.0241(15) -0.0064(12) 0.0130(13) -0.0066(13)
B207 0.0268(15) 0.0191(14) 0.0178(13) -0.0029(11) 0.0097(12) -0.0020(12)
B208 0.0199(14) 0.0183(14) 0.0205(14) 0.0005(11) 0.0078(11) 0.0017(11)
B209 0.0242(15) 0.0209(15) 0.0206(14) 0.0040(11) 0.0082(12) 0.0047(12)
B210 0.0326(16) 0.0156(14) 0.0273(15) 0.0007(12) 0.0146(13) -0.0023(12)
B211 0.0310(16) 0.0168(14) 0.0256(15) -0.0011(12) 0.0147(13) 0.0032(12)
Cd 0.01490(12) 0.01533(13) 0.01836(13) 0.000 0.00388(9) 0.000
N1 0.0313(15) 0.0400(17) 0.071(2) -0.0254(15) 0.0040(14) 0.0103(12)
N2 0.0245(11) 0.0274(12) 0.0135(10) 0.0033(9) 0.0045(9) 0.0050(9)
N3 0.0222(11) 0.0210(11) 0.0244(11) -0.0040(9) 0.0104(9) -0.0056(9)
Sn1 0.01980(10) 0.01878(10) 0.02297(10) -0.00525(7) 0.00362(7) -0.00359(7)
Sn2 0.01820(9) 0.02063(10) 0.02031(9) -0.00268(7) 0.00614(7) 0.00299(6)

loop_
_atom_type_symbol
_atom_type_description
_atom_type_scat_dispersion_real
_atom_type_scat_dispersion_imag
_atom_type_scat_source
C C 0.0033 0.0016 'International Tables Vol C Tables 4.2.6.8 and 6.1.1.4'
H H 0.0000 0.0000 'International Tables Vol C Tables 4.2.6.8 and 6.1.1.4'
B B 0.0013 0.0007 'International Tables Vol C Tables 4.2.6.8 and 6.1.1.4'
Cd Cd -0.8075 1.2024 'International Tables Vol C Tables 4.2.6.8 and 6.1.1.4'
N N 0.0061 0.0033 'International Tables Vol C Tables 4.2.6.8 and 6.1.1.4'
Sn Sn -0.6537 1.4246 'International Tables Vol C Tables 4.2.6.8 and 6.1.1.4'

loop_
_geom_angle_atom_site_label_1
_geom_angle_atom_site_label_2
_geom_angle_atom_site_label_3
_geom_angle
_geom_angle_site_symmetry_1
_geom_angle_site_symmetry_3
_geom_angle_publ_flag
C104 C13A N1 113.7(4) . . ?
C104 C13A H13A 108.8 . . ?
N1 C13A H13A 108.8 . . ?
C104 C13A H13B 108.8 . . ?
N1 C13A H13B 108.8 . . ?
H13A C13A H13B 107.7 . . ?
C104 C13A H14E 43.9 . . ?
N1 C13A H14E 147.6 . . ?
H13A C13A H14E 70.1 . . ?
H13B C13A H14E 101.9 . . ?
N1 C15A C106 109.2(4) . . ?
N1 C15A H15A 109.8 . . ?
C106 C15A H15A 109.8 . . ?
N1 C15A H15B 109.8 . . ?
C106 C15A H15B 109.8 . . ?
H15A C15A H15B 108.3 . . ?
N1 C15A H16E 138.2 . . ?
C106 C15A H16E 35.7 . . ?
H15A C15A H16E 105.6 . . ?
H15B C15A H16E 78.4 . . ?
C106 C15B N1 112.4(5) . . ?
C106 C15B H15C 109.1 . . ?
N1 C15B H15C 109.1 . . ?
C106 C15B H15D 109.1 . . ?
N1 C15B H15D 109.1 . . ?
H15C C15B H15D 107.8 . . ?
N1 C13B C104 112.3(5) . . ?
N1 C13B H13C 109.1 . . ?
C104 C13B H13C 109.1 . . ?
N1 C13B H13D 109.1 . . ?
C104 C13B H13D 109.1 . . ?
H13C C13B H13D 107.9 . . ?
N1 C101 C102 116.4(3) . . ?
N1 C101 H10A 108.2 . . ?
C102 C101 H10A 108.2 . . ?
N1 C101 H10B 108.2 . . ?
C102 C101 H10B 108.2 . . ?
H10A C101 H10B 107.4 . . ?
C101 C102 H10C 109.5 . . ?
C101 C102 H10D 109.5 . . ?
H10C C102 H10D 109.5 . . ?
C101 C102 H10E 109.5 . . ?
H10C C102 H10E 109.5 . . ?
H10D C102 H10E 109.5 . . ?
C13A C104 C13B 50.1(4) . . ?
C13A C104 H14A 109.5 . . ?
C13B C104 H14A 138.8 . . ?
C13A C104 H14B 109.5 . . ?
C13B C104 H14B 111.3 . . ?
H14A C104 H14B 109.5 . . ?
C13A C104 H14C 109.5 . . ?
C13B C104 H14C 61.7 . . ?
H14A C104 H14C 109.5 . . ?
H14B C104 H14C 109.5 . . ?
C13A C104 H14D 135.3 . . ?
C13B C104 H14D 112.3 . . ?
H14A C104 H14D 52.7 . . ?
H14B C104 H14D 115.2 . . ?
H14C C104 H14D 58.0 . . ?
C13A C104 H14E 58.3 . . ?
C13B C104 H14E 107.6 . . ?
H14A C104 H14E 58.7 . . ?
H14B C104 H14E 100.1 . . ?
H14C C104 H14E 150.4 . . ?
H14D C104 H14E 109.5 . . ?
C13A C104 H14F 115.2 . . ?
C13B C104 H14F 108.5 . . ?
H14A C104 H14F 112.7 . . ?
H14B C104 H14F 9.5 . . ?
H14C C104 H14F 100.1 . . ?
H14D C104 H14F 109.5 . . ?
H14E C104 H14F 109.5 . . ?
C15B C106 C15A 52.4(5) . . ?
C15B C106 H16A 133.8 . . ?
C15A C106 H16A 109.5 . . ?
C15B C106 H16B 116.6 . . ?
C15A C106 H16B 109.5 . . ?
H16A C106 H16B 109.5 . . ?
C15B C106 H16C 58.0 . . ?
C15A C106 H16C 109.5 . . ?
H16A C106 H16C 109.5 . . ?
H16B C106 H16C 109.5 . . ?
C15B C106 H16D 108.4 . . ?
C15A C106 H16D 138.4 . . ?
H16A C106 H16D 53.5 . . ?
H16B C106 H16D 112.1 . . ?
H16C C106 H16D 58.1 . . ?
C15B C106 H16E 110.1 . . ?
C15A C106 H16E 60.1 . . ?
H16A C106 H16E 57.0 . . ?
H16B C106 H16E 99.9 . . ?
H16C C106 H16E 150.5 . . ?
H16D C106 H16E 109.5 . . ?
C15B C106 H16F 110.0 . . ?
C15A C106 H16F 111.9 . . ?
H16A C106 H16F 116.1 . . ?
H16B C106 H16F 9.8 . . ?
H16C C106 H16F 100.0 . . ?
H16D C106 H16F 109.5 . . ?
H16E C106 H16F 109.5 . . ?
C202 C201 N2 113.2(2) . . ?
C202 C201 H20A 108.9 . . ?
N2 C201 H20A 108.9 . . ?
C202 C201 H20B 108.9 . . ?
N2 C201 H20B 108.9 . . ?
H20A C201 H20B 107.8 . . ?
C201 C202 H20C 109.5 . . ?
C201 C202 H20D 109.5 . . ?
H20C C202 H20D 109.5 . . ?
C201 C202 H20E 109.5 . . ?
H20C C202 H20E 109.5 . . ?
H20D C202 H20E 109.5 . . ?
C204 C203 N2 113.1(2) . . ?
C204 C203 H20F 109.0 . . ?
N2 C203 H20F 109.0 . . ?
C204 C203 H20G 109.0 . . ?
N2 C203 H20G 109.0 . . ?
H20F C203 H20G 107.8 . . ?
C203 C204 H20H 109.5 . . ?
C203 C204 H20I 109.5 . . ?
H20H C204 H20I 109.5 . . ?
C203 C204 H20J 109.5 . . ?
H20H C204 H20J 109.5 . . ?
H20I C204 H20J 109.5 . . ?
N2 C205 C206 113.9(2) . . ?
N2 C205 H20K 108.8 . . ?
C206 C205 H20K 108.8 . . ?
N2 C205 H20L 108.8 . . ?
C206 C205 H20L 108.8 . . ?
H20K C205 H20L 107.7 . . ?
C205 C206 H20M 109.5 . . ?
C205 C206 H20N 109.5 . . ?
H20M C206 H20N 109.5 . . ?
C205 C206 H20O 109.5 . . ?
H20M C206 H20O 109.5 . . ?
H20N C206 H20O 109.5 . . ?
N3 C301 C302 112.5(2) . . ?
N3 C301 H30A 109.1 . . ?
C302 C301 H30A 109.1 . . ?
N3 C301 H30B 109.1 . . ?
C302 C301 H30B 109.1 . . ?
H30A C301 H30B 107.8 . . ?
C301 C302 H30C 109.5 . . ?
C301 C302 H30D 109.5 . . ?
H30C C302 H30D 109.5 . . ?
C301 C302 H30E 109.5 . . ?
H30C C302 H30E 109.5 . . ?
H30D C302 H30E 109.5 . . ?
C304 C303 N3 113.9(2) . . ?
C304 C303 H30F 108.8 . . ?
N3 C303 H30F 108.8 . . ?
C304 C303 H30G 108.8 . . ?
N3 C303 H30G 108.8 . . ?
H30F C303 H30G 107.7 . . ?
C303 C304 H30H 109.5 . . ?
C303 C304 H30I 109.5 . . ?
H30H C304 H30I 109.5 . . ?
C303 C304 H30J 109.5 . . ?
H30H C304 H30J 109.5 . . ?
H30I C304 H30J 109.5 . . ?
N3 C305 C306 112.6(2) . . ?
N3 C305 H30K 109.1 . . ?
C306 C305 H30K 109.1 . . ?
N3 C305 H30L 109.1 . . ?
C306 C305 H30L 109.1 . . ?
H30K C305 H30L 107.8 . . ?
C305 C306 H30M 109.5 . . ?
C305 C306 H30N 109.5 . . ?
H30M C306 H30N 109.5 . . ?
C305 C306 H30O 109.5 . . ?
H30M C306 H30O 109.5 . . ?
H30N C306 H30O 109.5 . . ?
B107 B101 B106 60.82(18) . . ?
B107 B101 B105 106.3(2) . . ?
B106 B101 B105 57.80(17) . . ?
B107 B101 B102 57.78(17) . . ?
B106 B101 B102 106.6(2) . . ?
B105 B101 B102 107.5(2) . . ?
B107 B101 Sn1 117.54(19) . . ?
B106 B101 Sn1 117.97(18) . . ?
B105 B101 Sn1 66.32(13) . . ?
B102 B101 Sn1 65.96(13) . . ?
B107 B101 H101 121.1 . . ?
B106 B101 H101 120.7 . . ?
B105 B101 H101 123.2 . . ?
B102 B101 H101 123.2 . . ?
Sn1 B101 H101 110.8 . . ?
B107 B102 B108 60.81(18) . . ?
B107 B102 B103 106.5(2) . . ?
B108 B102 B103 58.00(17) . . ?
B107 B102 B101 57.77(16) . . ?
B108 B102 B101 106.9(2) . . ?
B103 B102 B101 108.0(2) . . ?
B107 B102 Sn1 117.74(18) . . ?
B108 B102 Sn1 118.34(18) . . ?
B103 B102 Sn1 66.52(13) . . ?
B101 B102 Sn1 66.20(13) . . ?
B107 B102 H102 121.1 . . ?
B108 B102 H102 120.6 . . ?
B103 B102 H102 122.8 . . ?
B101 B102 H102 122.9 . . ?
Sn1 B102 H102 110.5 . . ?
B109 B103 B108 60.74(18) . . ?
B109 B103 B104 58.21(16) . . ?
B108 B103 B104 106.9(2) . . ?
B109 B103 B102 106.9(2) . . ?
B108 B103 B102 58.12(17) . . ?
B104 B103 B102 108.0(2) . . ?
B109 B103 Sn1 118.41(17) . . ?
B108 B103 Sn1 117.92(18) . . ?
B104 B103 Sn1 66.51(13) . . ?
B102 B103 Sn1 65.94(13) . . ?
B109 B103 H103 120.6 . . ?
B108 B103 H103 120.8 . . ?
B104 B103 H103 122.7 . . ?
B102 B103 H103 122.9 . . ?
Sn1 B103 H103 110.6 . . ?
B109 B104 B110 60.47(17) . . ?
B109 B104 B103 58.21(16) . . ?
B110 B104 B103 106.5(2) . . ?
B109 B104 B105 107.0(2) . . ?
B110 B104 B105 58.11(16) . . ?
B103 B104 B105 108.2(2) . . ?
B109 B104 Sn1 118.25(18) . . ?
B110 B104 Sn1 117.81(18) . . ?
B103 B104 Sn1 66.33(13) . . ?
B105 B104 Sn1 66.15(13) . . ?
B109 B104 H104 120.7 . . ?
B110 B104 H104 121.1 . . ?
B103 B104 H104 122.8 . . ?
B105 B104 H104 122.7 . . ?
Sn1 B104 H104 110.6 . . ?
B106 B105 B110 60.43(18) . . ?
B106 B105 B104 107.0(2) . . ?
B110 B105 B104 58.20(17) . . ?
B106 B105 B101 58.20(17) . . ?
B110 B105 B101 106.6(2) . . ?
B104 B105 B101 108.3(2) . . ?
B106 B105 Sn1 118.18(18) . . ?
B110 B105 Sn1 118.22(18) . . ?
B104 B105 Sn1 66.52(13) . . ?
B101 B105 Sn1 66.16(13) . . ?
B106 B105 H105 120.8 . . ?
B110 B105 H105 120.9 . . ?
B104 B105 H105 122.5 . . ?
B101 B105 H105 122.9 . . ?
Sn1 B105 H105 110.4 . . ?
B105 B106 B101 64.00(17) . . ?
B105 B106 B110 60.01(17) . . ?
B101 B106 B110 110.8(2) . . ?
B105 B106 B107 110.0(2) . . ?
B101 B106 B107 59.42(17) . . ?
B110 B106 B107 107.2(2) . . ?
B105 B106 B111 108.7(2) . . ?
B101 B106 B111 108.7(2) . . ?
B110 B106 B111 59.40(18) . . ?
B107 B106 B111 59.55(18) . . ?
B105 B106 H106 119.6 . . ?
B101 B106 H106 119.5 . . ?
B110 B106 H106 121.7 . . ?
B107 B106 H106 122.2 . . ?
B111 B106 H106 122.2 . . ?
B101 B107 B102 64.45(18) . . ?
B101 B107 B111 109.6(2) . . ?
B102 B107 B111 109.1(2) . . ?
B101 B107 B106 59.76(17) . . ?
B102 B107 B106 111.1(2) . . ?
B111 B107 B106 60.34(18) . . ?
B101 B107 B108 111.3(2) . . ?
B102 B107 B108 59.78(17) . . ?
B111 B107 B108 59.70(18) . . ?
B106 B107 B108 108.4(2) . . ?
B101 B107 H107 119.1 . . ?
B102 B107 H107 119.4 . . ?
B111 B107 H107 121.7 . . ?
B106 B107 H107 121.3 . . ?
B108 B107 H107 121.5 . . ?
B103 B108 B102 63.87(17) . . ?
B103 B108 B111 108.8(2) . . ?
B102 B108 B111 108.9(2) . . ?
B103 B108 B109 59.63(17) . . ?
B102 B108 B109 110.6(2) . . ?
B111 B108 B109 59.85(18) . . ?
B103 B108 B107 110.0(2) . . ?
B102 B108 B107 59.41(18) . . ?
B111 B108 B107 59.86(18) . . ?
B109 B108 B107 107.8(2) . . ?
B103 B108 H108 119.8 . . ?
B102 B108 H108 119.6 . . ?
B111 B108 H108 121.8 . . ?
B109 B108 H108 121.7 . . ?
B107 B108 H108 122.0 . . ?
B103 B109 B104 63.58(17) . . ?
B103 B109 B111 108.7(2) . . ?
B104 B109 B111 108.8(2) . . ?
B103 B109 B110 110.3(2) . . ?
B104 B109 B110 59.86(17) . . ?
B111 B109 B110 59.57(18) . . ?
B103 B109 B108 59.63(17) . . ?
B104 B109 B108 110.2(2) . . ?
B111 B109 B108 59.73(18) . . ?
B110 B109 B108 107.5(2) . . ?
B103 B109 H109 119.8 . . ?
B104 B109 H109 119.7 . . ?
B111 B109 H109 122.0 . . ?
B110 B109 H109 121.8 . . ?
B108 B109 H109 121.9 . . ?
B111 B110 B105 109.4(2) . . ?
B111 B110 B104 109.0(2) . . ?
B105 B110 B104 63.68(17) . . ?
B111 B110 B106 60.74(18) . . ?
B105 B110 B106 59.56(17) . . ?
B104 B110 B106 110.6(2) . . ?
B111 B110 B109 60.08(18) . . ?
B105 B110 B109 110.8(2) . . ?
B104 B110 B109 59.67(17) . . ?
B106 B110 B109 109.0(2) . . ?
B111 B110 H110 121.4 . . ?
B105 B110 H110 119.7 . . ?
B104 B110 H110 119.9 . . ?
B106 B110 H110 121.1 . . ?
B109 B110 H110 121.3 . . ?
B110 B111 B108 108.7(2) . . ?
B110 B111 B109 60.35(18) . . ?
B108 B111 B109 60.42(17) . . ?
B110 B111 B107 108.1(2) . . ?
B108 B111 B107 60.44(18) . . ?
B109 B111 B107 108.7(2) . . ?
B110 B111 B106 59.87(18) . . ?
B108 B111 B106 108.8(2) . . ?
B109 B111 B106 108.6(2) . . ?
B107 B111 B106 60.11(18) . . ?
B110 B111 H111 121.6 . . ?
B108 B111 H111 121.1 . . ?
B109 B111 H111 121.2 . . ?
B107 B111 H111 121.5 . . ?
B106 B111 H111 121.5 . . ?
B207 B201 B206 60.89(17) . . ?
B207 B201 B205 106.7(2) . . ?
B206 B201 B205 57.88(16) . . ?
B207 B201 B202 57.59(15) . . ?
B206 B201 B202 106.4(2) . . ?
B205 B201 B202 107.64(19) . . ?
B207 B201 Sn2 117.41(16) . . ?
B206 B201 Sn2 117.99(17) . . ?
B205 B201 Sn2 66.53(13) . . ?
B202 B201 Sn2 65.83(12) . . ?
B207 B201 H201 121.0 . . ?
B206 B201 H201 120.8 . . ?
B205 B201 H201 122.8 . . ?
B202 B201 H201 123.4 . . ?
Sn2 B201 H201 110.8 . . ?
B207 B202 B208 60.47(16) . . ?
B207 B202 B203 106.87(19) . . ?
B208 B202 B203 58.16(15) . . ?
B207 B202 B201 58.10(16) . . ?
B208 B202 B201 106.70(19) . . ?
B203 B202 B201 108.38(18) . . ?
B207 B202 Sn2 118.43(17) . . ?
B208 B202 Sn2 118.54(16) . . ?
B203 B202 Sn2 66.68(12) . . ?
B201 B202 Sn2 66.46(12) . . ?
B207 B202 H202 120.8 . . ?
B208 B202 H202 120.8 . . ?
B203 B202 H202 122.6 . . ?
B201 B202 H202 122.8 . . ?
Sn2 B202 H202 110.1 . . ?
B208 B203 B209 60.20(16) . . ?
B208 B203 B202 58.26(15) . . ?
B209 B203 B202 106.44(19) . . ?
B208 B203 B204 106.10(19) . . ?
B209 B203 B204 57.87(16) . . ?
B202 B203 B204 107.55(18) . . ?
B208 B203 Sn2 118.09(16) . . ?
B209 B203 Sn2 118.14(17) . . ?
B202 B203 Sn2 66.07(12) . . ?
B204 B203 Sn2 66.46(12) . . ?
B208 B203 H203 121.0 . . ?
B209 B203 H203 121.0 . . ?
B202 B203 H203 123.0 . . ?
B204 B203 H203 123.2 . . ?
Sn2 B203 H203 110.4 . . ?
B210 B204 B209 60.58(17) . . ?
B210 B204 B205 58.60(17) . . ?
B209 B204 B205 107.15(19) . . ?
B210 B204 B203 107.07(19) . . ?
B209 B204 B203 58.18(16) . . ?
B205 B204 B203 108.43(18) . . ?
B210 B204 Sn2 118.70(17) . . ?
B209 B204 Sn2 118.10(17) . . ?
B205 B204 Sn2 66.48(13) . . ?
B203 B204 Sn2 66.13(12) . . ?
B210 B204 H204 120.4 . . ?
B209 B204 H204 120.8 . . ?
B205 B204 H204 122.4 . . ?
B203 B204 H204 122.8 . . ?
Sn2 B204 H204 110.4 . . ?
B206 B205 B210 60.24(17) . . ?
B206 B205 B204 106.2(2) . . ?
B210 B205 B204 57.76(16) . . ?
B206 B205 B201 58.32(16) . . ?
B210 B205 B201 106.7(2) . . ?
B204 B205 B201 108.01(19) . . ?
B206 B205 Sn2 118.10(17) . . ?
B210 B205 Sn2 117.96(17) . . ?
B204 B205 Sn2 66.47(13) . . ?
B201 B205 Sn2 66.22(13) . . ?
B206 B205 H205 121.0 . . ?
B210 B205 H205 121.1 . . ?
B204 B205 H205 123.0 . . ?
B201 B205 H205 122.7 . . ?
Sn2 B205 H205 110.5 . . ?
B205 B206 B211 109.8(2) . . ?
B205 B206 B201 63.80(17) . . ?
B211 B206 B201 109.2(2) . . ?
B205 B206 B210 60.20(17) . . ?
B211 B206 B210 60.29(17) . . ?
B201 B206 B210 110.9(2) . . ?
B205 B206 B207 110.2(2) . . ?
B211 B206 B207 59.59(17) . . ?
B201 B206 B207 59.50(17) . . ?
B210 B206 B207 107.8(2) . . ?
B205 B206 H206 119.4 . . ?
B211 B206 H206 121.4 . . ?
B201 B206 H206 119.6 . . ?
B210 B206 H206 121.3 . . ?
B207 B206 H206 122.2 . . ?
B202 B207 B201 64.31(16) . . ?
B202 B207 B211 109.6(2) . . ?
B201 B207 B211 109.2(2) . . ?
B202 B207 B208 59.98(16) . . ?
B201 B207 B208 111.2(2) . . ?
B211 B207 B208 60.17(16) . . ?
B202 B207 B206 110.6(2) . . ?
B201 B207 B206 59.60(17) . . ?
B211 B207 B206 59.54(17) . . ?
B208 B207 B206 107.8(2) . . ?
B202 B207 H207 119.2 . . ?
B201 B207 H207 119.3 . . ?
B211 B207 H207 121.7 . . ?
B208 B207 H207 121.4 . . ?
B206 B207 H207 122.0 . . ?
B203 B208 B202 63.58(16) . . ?
B203 B208 B209 60.08(16) . . ?
B202 B208 B209 110.5(2) . . ?
B203 B208 B207 110.4(2) . . ?
B202 B208 B207 59.55(16) . . ?
B209 B208 B207 108.1(2) . . ?
B203 B208 B211 109.6(2) . . ?
B202 B208 B211 108.9(2) . . ?
B209 B208 B211 60.21(17) . . ?
B207 B208 B211 59.80(17) . . ?
B203 B208 H208 119.4 . . ?
B202 B208 H208 119.9 . . ?
B209 B208 H208 121.4 . . ?
B207 B208 H208 121.8 . . ?
B211 B208 H208 121.5 . . ?
B204 B209 B203 63.95(17) . . ?
B204 B209 B208 110.5(2) . . ?
B203 B209 B208 59.72(16) . . ?
B204 B209 B210 59.49(17) . . ?
B203 B209 B210 110.8(2) . . ?
B208 B209 B210 108.3(2) . . ?
B204 B209 B211 108.8(2) . . ?
B203 B209 B211 109.2(2) . . ?
B208 B209 B211 60.01(16) . . ?
B210 B209 B211 60.03(17) . . ?
B204 B209 H209 119.8 . . ?
B203 B209 H209 119.5 . . ?
B208 B209 H209 121.5 . . ?
B210 B209 H209 121.5 . . ?
B211 B209 H209 121.8 . . ?
B204 B210 B205 63.63(17) . . ?
B204 B210 B206 110.3(2) . . ?
B205 B210 B206 59.56(17) . . ?
B204 B210 B209 59.92(17) . . ?
B205 B210 B209 110.6(2) . . ?
B206 B210 B209 108.0(2) . . ?
B204 B210 B211 109.2(2) . . ?
B205 B210 B211 108.8(2) . . ?
B206 B210 B211 59.74(17) . . ?
B209 B210 B211 60.10(17) . . ?
B204 B210 H210 119.6 . . ?
B205 B210 H210 119.8 . . ?
B206 B210 H210 121.8 . . ?
B209 B210 H210 121.4 . . ?
B211 B210 H210 121.8 . . ?
B206 B211 B207 60.87(17) . . ?
B206 B211 B208 108.8(2) . . ?
B207 B211 B208 60.04(16) . . ?
B206 B211 B210 59.97(17) . . ?
B207 B211 B210 108.5(2) . . ?
B208 B211 B210 108.0(2) . . ?
B206 B211 B209 108.0(2) . . ?
B207 B211 B209 107.9(2) . . ?
B208 B211 B209 59.78(16) . . ?
B210 B211 B209 59.87(17) . . ?
B206 B211 H211 121.2 . . ?
B207 B211 H211 121.3 . . ?
B208 B211 H211 121.6 . . ?
B210 B211 H211 121.7 . . ?
B209 B211 H211 122.0 . . ?
Sn1 Cd Sn1 109.479(12) . 2_655 ?
Sn1 Cd Sn2 119.108(6) . 2_655 ?
Sn1 Cd Sn2 105.344(6) 2_655 2_655 ?
Sn1 Cd Sn2 105.344(6) . . ?
Sn1 Cd Sn2 119.108(6) 2_655 . ?
Sn2 Cd Sn2 98.840(11) 2_655 . ?
C13B N1 C15A 60.0(4) . . ?
C13B N1 C101 133.5(4) . . ?
C15A N1 C101 131.2(4) . . ?
C13B N1 C15B 110.0(5) . . ?
C15A N1 C15B 51.3(4) . . ?
C101 N1 C15B 88.6(4) . . ?
C13B N1 C13A 49.4(4) . . ?
C15A N1 C13A 108.4(4) . . ?
C101 N1 C13A 94.4(4) . . ?
C15B N1 C13A 150.7(4) . . ?
C13B N1 H1 110.9 . . ?
C15A N1 H1 106.8 . . ?
C101 N1 H1 106.8 . . ?
C15B N1 H1 100.1 . . ?
C13A N1 H1 106.8 . . ?
C201 N2 C203 112.4(2) . . ?
C201 N2 C205 113.4(2) . . ?
C203 N2 C205 111.5(2) . . ?
C201 N2 H2 106.3 . . ?
C203 N2 H2 106.3 . . ?
C205 N2 H2 106.3 . . ?
C301 N3 C305 111.6(2) . . ?
C301 N3 C303 114.5(2) . . ?
C305 N3 C303 111.1(2) . . ?
C301 N3 H3 106.3 . . ?
C305 N3 H3 106.3 . . ?
C303 N3 H3 106.3 . . ?
B102 Sn1 B101 47.85(11) . . ?
B102 Sn1 B105 81.38(11) . . ?
B101 Sn1 B105 47.52(11) . . ?
B102 Sn1 B103 47.54(11) . . ?
B101 Sn1 B103 81.57(11) . . ?
B105 Sn1 B103 81.05(11) . . ?
B102 Sn1 B104 81.14(11) . . ?
B101 Sn1 B104 81.33(11) . . ?
B105 Sn1 B104 47.34(11) . . ?
B103 Sn1 B104 47.15(11) . . ?
B102 Sn1 Cd 134.79(8) . . ?
B101 Sn1 Cd 142.33(8) . . ?
B105 Sn1 Cd 141.76(7) . . ?
B103 Sn1 Cd 130.01(7) . . ?
B104 Sn1 Cd 133.85(8) . . ?
B202 Sn2 B203 47.25(10) . . ?
B202 Sn2 B201 47.71(10) . . ?
B203 Sn2 B201 81.30(10) . . ?
B202 Sn2 B204 80.78(10) . . ?
B203 Sn2 B204 47.41(10) . . ?
B201 Sn2 B204 80.71(10) . . ?
B202 Sn2 B205 81.12(10) . . ?
B203 Sn2 B205 81.13(10) . . ?
B201 Sn2 B205 47.24(10) . . ?
B204 Sn2 B205 47.05(10) . . ?
B202 Sn2 Cd 139.71(7) . . ?
B203 Sn2 Cd 126.59(7) . . ?
B201 Sn2 Cd 149.21(7) . . ?
B204 Sn2 Cd 126.58(7) . . ?
B205 Sn2 Cd 138.90(7) . . ?

loop_
_geom_bond_atom_site_label_1
_geom_bond_atom_site_label_2
_geom_bond_distance
_geom_bond_site_symmetry_2
_geom_bond_publ_flag
C13A C104 1.353(7) . ?
C13A N1 1.651(6) . ?
C13A H13A 0.9700 . ?
C13A H13B 0.9700 . ?
C13A H14E 1.1779 . ?
C15A N1 1.415(7) . ?
C15A C106 1.637(7) . ?
C15A H15A 0.9700 . ?
C15A H15B 0.9700 . ?
C15A H16E 1.4268 . ?
C15B C106 1.344(7) . ?
C15B N1 1.646(7) . ?
C15B H15C 0.9700 . ?
C15B H15D 0.9700 . ?
C13B N1 1.390(8) . ?
C13B C104 1.639(7) . ?
C13B H13C 0.9700 . ?
C13B H13D 0.9700 . ?
C101 N1 1.454(5) . ?
C101 C102 1.498(5) . ?
C101 H10A 0.9700 . ?
C101 H10B 0.9700 . ?
C102 H10C 0.9600 . ?
C102 H10D 0.9600 . ?
C102 H10E 0.9600 . ?
C104 H14A 0.9600 . ?
C104 H14B 0.9600 . ?
C104 H14C 0.9600 . ?
C104 H14D 0.9600 . ?
C104 H14E 0.9600 . ?
C104 H14F 0.9600 . ?
C106 H16A 0.9600 . ?
C106 H16B 0.9600 . ?
C106 H16C 0.9600 . ?
C106 H16D 0.9600 . ?
C106 H16E 0.9600 . ?
C106 H16F 0.9600 . ?
C201 C202 1.501(4) . ?
C201 N2 1.503(3) . ?
C201 H20A 0.9700 . ?
C201 H20B 0.9700 . ?
C202 H20C 0.9600 . ?
C202 H20D 0.9600 . ?
C202 H20E 0.9600 . ?
C203 C204 1.505(5) . ?
C203 N2 1.508(3) . ?
C203 H20F 0.9700 . ?
C203 H20G 0.9700 . ?
C204 H20H 0.9600 . ?
C204 H20I 0.9600 . ?
C204 H20J 0.9600 . ?
C205 N2 1.510(4) . ?
C205 C206 1.515(4) . ?
C205 H20K 0.9700 . ?
C205 H20L 0.9700 . ?
C206 H20M 0.9600 . ?
C206 H20N 0.9600 . ?
C206 H20O 0.9600 . ?
C301 N3 1.497(4) . ?
C301 C302 1.512(4) . ?
C301 H30A 0.9700 . ?
C301 H30B 0.9700 . ?
C302 H30C 0.9600 . ?
C302 H30D 0.9600 . ?
C302 H30E 0.9600 . ?
C303 C304 1.508(4) . ?
C303 N3 1.515(3) . ?
C303 H30F 0.9700 . ?
C303 H30G 0.9700 . ?
C304 H30H 0.9600 . ?
C304 H30I 0.9600 . ?
C304 H30J 0.9600 . ?
C305 N3 1.507(3) . ?
C305 C306 1.508(4) . ?
C305 H30K 0.9700 . ?
C305 H30L 0.9700 . ?
C306 H30M 0.9600 . ?
C306 H30N 0.9600 . ?
C306 H30O 0.9600 . ?
B101 B107 1.766(4) . ?
B101 B106 1.773(4) . ?
B101 B105 1.875(4) . ?
B101 B102 1.884(4) . ?
B101 Sn1 2.325(3) . ?
B101 H101 1.1000 . ?
B102 B107 1.767(4) . ?
B102 B108 1.773(4) . ?
B102 B103 1.875(4) . ?
B102 Sn1 2.321(3) . ?
B102 H102 1.1000 . ?
B103 B109 1.771(4) . ?
B103 B108 1.771(4) . ?
B103 B104 1.866(4) . ?
B103 Sn1 2.331(3) . ?
B103 H103 1.1000 . ?
B104 B109 1.771(4) . ?
B104 B110 1.775(4) . ?
B104 B105 1.872(4) . ?
B104 Sn1 2.334(3) . ?
B104 H104 1.1000 . ?
B105 B106 1.765(4) . ?
B105 B110 1.773(4) . ?
B105 Sn1 2.328(3) . ?
B105 H105 1.1000 . ?
B106 B110 1.780(5) . ?
B106 B107 1.791(4) . ?
B106 B111 1.796(4) . ?
B106 H106 1.1000 . ?
B107 B111 1.781(5) . ?
B107 B108 1.792(4) . ?
B107 H107 1.1000 . ?
B108 B111 1.778(4) . ?
B108 B109 1.791(4) . ?
B108 H108 1.1000 . ?
B109 B111 1.781(4) . ?
B109 B110 1.785(4) . ?
B109 H109 1.1000 . ?
B110 B111 1.772(4) . ?
B110 H110 1.1000 . ?
B111 H111 1.1000 . ?
B201 B207 1.772(4) . ?
B201 B206 1.774(4) . ?
B201 B205 1.871(4) . ?
B201 B202 1.881(4) . ?
B201 Sn2 2.331(3) . ?
B201 H201 1.1000 . ?
B202 B207 1.762(4) . ?
B202 B208 1.770(4) . ?
B202 B203 1.864(4) . ?
B202 Sn2 2.320(3) . ?
B202 H202 1.1000 . ?
B203 B208 1.768(4) . ?
B203 B209 1.775(4) . ?
B203 B204 1.876(4) . ?
B203 Sn2 2.331(3) . ?
B203 H203 1.1000 . ?
B204 B210 1.761(4) . ?
B204 B209 1.769(4) . ?
B204 B205 1.865(4) . ?
B204 Sn2 2.337(3) . ?
B204 H204 1.1000 . ?
B205 B206 1.766(4) . ?
B205 B210 1.777(4) . ?
B205 Sn2 2.337(3) . ?
B205 H205 1.1000 . ?
B206 B211 1.773(5) . ?
B206 B210 1.778(4) . ?
B206 B207 1.797(4) . ?
B206 H206 1.1000 . ?
B207 B211 1.774(4) . ?
B207 B208 1.779(4) . ?
B207 H207 1.1000 . ?
B208 B209 1.777(4) . ?
B208 B211 1.781(4) . ?
B208 H208 1.1000 . ?
B209 B210 1.781(4) . ?
B209 B211 1.785(4) . ?
B209 H209 1.1000 . ?
B210 B211 1.783(4) . ?
B210 H210 1.1000 . ?
B211 H211 1.1000 . ?
Cd Sn1 2.7462(2) . ?
Cd Sn1 2.7462(3) 2_655 ?
Cd Sn2 2.7655(2) 2_655 ?
Cd Sn2 2.7655(2) . ?
N1 H1 0.9100 . ?
N2 H2 0.9100 . ?
N3 H3 0.9100 . ?
